data_7133423
loop_
_publ_author_name
'Hoffmann, Kurt F.'
'Noriega, Rayni P.'
'Boyle, Paul D.'
'Drover, Marcus W.'

_publ_section_title
;
 2-Alkylphosphino-1-boraadamantanes.
;
_journal_issue 69
_journal_name_full 'Chemical communications (Cambridge, England)'
_journal_page_first 9222
_journal_page_last 9225
_journal_paper_doi 10.1039/d4cc02665a
_journal_volume 60
_journal_year 2024
_chemical_formula_moiety 'C24 H30 B P'
_chemical_formula_sum 'C24 H30 B P'
_chemical_formula_weight 360.26
_space_group_crystal_system triclinic
_space_group_IT_number 2
_space_group_name_Hall '-P 1'
_space_group_name_H-M_alt 'P -1'
_atom_sites_solution_hydrogens geom
_atom_sites_solution_primary dual
_audit_creation_date 2024-02-09
_audit_creation_method
;
Olex2 1.5
(compiled 2023.08.24 svn.re1ec1418 for OlexSys, GUI svn.r6817)
;
_audit_update_record
;
2024-05-15 deposited with the CCDC.	2024-07-29 downloaded from the CCDC.
;
_cell_angle_alpha 75.970(2)
_cell_angle_beta 65.639(2)
_cell_angle_gamma 70.947(2)
_cell_formula_units_Z 2
_cell_length_a 9.6433(4)
_cell_length_b 10.8253(5)
_cell_length_c 10.9474(5)
_cell_measurement_reflns_used 9917
_cell_measurement_temperature 100.00
_cell_measurement_theta_max 28.281
_cell_measurement_theta_min 2.689
_cell_volume 976.29(8)
_computing_cell_refinement 'SAINT V8.40B (?, 2016)'
_computing_data_reduction 'SAINT V8.40B (?, 2016)'
_computing_molecular_graphics 'Olex2 1.5 (Dolomanov et al., 2009)'
_computing_publication_material 'Olex2 1.5 (Dolomanov et al., 2009)'
_computing_structure_refinement 'SHELXL 2018/3 (Sheldrick, 2015)'
_computing_structure_solution 'SHELXT 2018/2 (Sheldrick, 2018)'
_diffrn_ambient_temperature 100.00
_diffrn_measured_fraction_theta_full 0.997
_diffrn_measured_fraction_theta_max 0.994
_diffrn_measurement_device_type 'Bruker APEX-II CCD'
_diffrn_measurement_method '\f and \w scans'
_diffrn_radiation_type MoK\a
_diffrn_radiation_wavelength 0.71073
_diffrn_reflns_av_R_equivalents 0.0351
_diffrn_reflns_av_unetI/netI 0.0198
_diffrn_reflns_Laue_measured_fraction_full 0.997
_diffrn_reflns_Laue_measured_fraction_max 0.994
_diffrn_reflns_limit_h_max 12
_diffrn_reflns_limit_h_min -12
_diffrn_reflns_limit_k_max 14
_diffrn_reflns_limit_k_min -14
_diffrn_reflns_limit_l_max 14
_diffrn_reflns_limit_l_min -14
_diffrn_reflns_number 39925
_diffrn_reflns_point_group_measured_fraction_full 0.997
_diffrn_reflns_point_group_measured_fraction_max 0.994
_diffrn_reflns_theta_full 25.242
_diffrn_reflns_theta_max 28.342
_diffrn_reflns_theta_min 2.530
_diffrn_source_current 1.4
_diffrn_source_power 0.07
_diffrn_source_voltage 50.0
_diffrn_standards_number 0
_exptl_absorpt_coefficient_mu 0.146
_exptl_absorpt_correction_T_max 0.7457
_exptl_absorpt_correction_T_min 0.7183
_exptl_absorpt_correction_type multi-scan
_exptl_absorpt_process_details
;
SADABS-2016/2 (Bruker,2016/2) was used for absorption correction.
wR2(int) was 0.1329 before and 0.0486 after correction.
The Ratio of minimum to maximum transmission is 0.9633.
The \l/2 correction factor is Not present.
;
_exptl_crystal_colour 'clear colourless'
_exptl_crystal_colour_lustre clear
_exptl_crystal_colour_primary colourless
_exptl_crystal_density_diffrn 1.225
_exptl_crystal_description block
_exptl_crystal_F_000 388
_exptl_crystal_size_max 0.323
_exptl_crystal_size_mid 0.209
_exptl_crystal_size_min 0.172
_refine_diff_density_max 0.351
_refine_diff_density_min -0.247
_refine_diff_density_rms 0.046
_refine_ls_extinction_method none
_refine_ls_goodness_of_fit_ref 1.046
_refine_ls_hydrogen_treatment constr
_refine_ls_matrix_type full
_refine_ls_number_parameters 235
_refine_ls_number_reflns 4846
_refine_ls_number_restraints 0
_refine_ls_restrained_S_all 1.046
_refine_ls_R_factor_all 0.0345
_refine_ls_R_factor_gt 0.0324
_refine_ls_shift/su_max 0.001
_refine_ls_shift/su_mean 0.000
_refine_ls_structure_factor_coef Fsqd
_refine_ls_weighting_details 'w=1/[\s^2^(Fo^2^)+(0.0405P)^2^+0.4395P] where P=(Fo^2^+2Fc^2^)/3'
_refine_ls_weighting_scheme calc
_refine_ls_wR_factor_gt 0.0857
_refine_ls_wR_factor_ref 0.0875
_reflns_Friedel_coverage 0.000
_reflns_number_gt 4556
_reflns_number_total 4846
_reflns_threshold_expression 'I > 2\s(I)'
_cod_data_source_file d4cc02665a3.cif
_cod_data_source_block 2Ph
_cod_depositor_comments 'Adding full bibliography for 7133423--7133430.cif.'
_cod_database_code 7133423
_shelx_shelxl_version_number 2018/3
_shelx_space_group_comment
;
The symmetry employed for this shelxl refinement is uniquely defined
by the following loop, which should always be used as a source of
symmetry information in preference to the above space-group names.
They are only intended as comments.
;
_shelx_estimated_absorpt_t_max 0.975
_shelx_estimated_absorpt_t_min 0.954
_olex2_refinement_description
;
1.a Ternary CH refined with riding coordinates:
 C1(H1), C6(H6), C4(H4), C8(H8)
1.b Secondary CH2 refined with riding coordinates:
 C3(H3A,H3B), C2(H2A,H2B), C10(H10A,H10B), C12(H12A,H12B), C11(H11A,H11B),
 C7(H7A,H7B), C5(H5A,H5B), C9(H9A,H9B)
1.c Aromatic/amide H refined with riding coordinates:
 C20(H20), C24(H24), C18(H18), C22(H22), C14(H14), C23(H23), C21(H21),
 C16(H16), C17(H17), C15(H15)
;
_olex2_submission_special_instructions 'No special instructions were received'

loop_
_space_group_symop_operation_xyz
'x, y, z'
'-x, -y, -z'

loop_
_atom_site_label
_atom_site_type_symbol
_atom_site_fract_x
_atom_site_fract_y
_atom_site_fract_z
_atom_site_U_iso_or_equiv
_atom_site_adp_type
_atom_site_occupancy
_atom_site_site_symmetry_order
_atom_site_calc_flag
_atom_site_refinement_flags_posn
_atom_site_refinement_flags_adp
_atom_site_refinement_flags_occupancy
_atom_site_disorder_assembly
_atom_site_disorder_group
P1 P 0.66814(3) 0.24317(2) 0.66709(2) 0.01239(8) Uani 1 1 d . . . . .
C19 C 0.65467(11) 0.37322(10) 0.75151(10) 0.01437(19) Uani 1 1 d . . . . .
C1 C 0.51795(11) 0.04837(9) 0.67339(10) 0.01375(18) Uani 1 1 d . . . . .
H1 H 0.552388 0.059661 0.572672 0.017 Uiso 1 1 calc R U . . .
C3 C 0.34365(12) 0.29647(10) 0.65543(10) 0.01542(19) Uani 1 1 d . . . . .
H3A H 0.315053 0.385307 0.681814 0.018 Uiso 1 1 calc R U . . .
H3B H 0.388505 0.302914 0.555549 0.018 Uiso 1 1 calc R U . . .
C2 C 0.39243(12) 0.18680(10) 0.88385(10) 0.01543(19) Uani 1 1 d . . . . .
H2A H 0.468125 0.125758 0.924655 0.019 Uiso 1 1 calc R U . . .
H2B H 0.364047 0.274934 0.911733 0.019 Uiso 1 1 calc R U . . .
C20 C 0.72771(12) 0.35309(10) 0.84387(10) 0.0174(2) Uani 1 1 d . . . . .
H20 H 0.786315 0.267372 0.866330 0.021 Uiso 1 1 calc R U . . .
C24 C 0.56717(13) 0.49956(10) 0.72052(11) 0.0182(2) Uani 1 1 d . . . . .
H24 H 0.515357 0.513848 0.659075 0.022 Uiso 1 1 calc R U . . .
C6 C 0.36247(12) 0.00565(10) 0.73207(11) 0.0168(2) Uani 1 1 d . . . . .
H6 H 0.384861 -0.083785 0.707300 0.020 Uiso 1 1 calc R U . . .
C4 C 0.19721(12) 0.24104(10) 0.71232(11) 0.0173(2) Uani 1 1 d . . . . .
H4 H 0.116496 0.300626 0.674649 0.021 Uiso 1 1 calc R U . . .
C10 C 0.65035(12) -0.05715(10) 0.71190(11) 0.01607(19) Uani 1 1 d . . . . .
H10A H 0.617307 -0.072144 0.811598 0.019 Uiso 1 1 calc R U . . .
H10B H 0.664941 -0.140865 0.681147 0.019 Uiso 1 1 calc R U . . .
C12 C 0.80494(12) 0.09538(10) 0.71123(11) 0.01633(19) Uani 1 1 d . . . . .
H12A H 0.911651 0.109912 0.675224 0.020 Uiso 1 1 calc R U . . .
H12B H 0.771731 0.075204 0.810770 0.020 Uiso 1 1 calc R U . . .
C13 C 0.77530(12) 0.29213(10) 0.49054(10) 0.01527(19) Uani 1 1 d . . . . .
C11 C 0.80853(12) -0.02103(10) 0.65165(11) 0.0169(2) Uani 1 1 d . . . . .
H11A H 0.837455 0.001710 0.552599 0.020 Uiso 1 1 calc R U . . .
H11B H 0.890816 -0.098676 0.668461 0.020 Uiso 1 1 calc R U . . .
C8 C 0.24386(12) 0.13649(11) 0.93051(10) 0.0177(2) Uani 1 1 d . . . . .
H8 H 0.193169 0.130351 1.031223 0.021 Uiso 1 1 calc R U . . .
C18 C 0.89040(13) 0.35938(11) 0.45584(11) 0.0205(2) Uani 1 1 d . . . . .
H18 H 0.907856 0.384087 0.524830 0.025 Uiso 1 1 calc R U . . .
C7 C 0.28824(12) -0.00025(11) 0.88690(11) 0.0191(2) Uani 1 1 d . . . . .
H7A H 0.192813 -0.033190 0.920756 0.023 Uiso 1 1 calc R U . . .
H7B H 0.363776 -0.062520 0.927215 0.023 Uiso 1 1 calc R U . . .
C22 C 0.63009(13) 0.58382(11) 0.87043(11) 0.0203(2) Uani 1 1 d . . . . .
H22 H 0.622724 0.655729 0.910135 0.024 Uiso 1 1 calc R U . . .
C5 C 0.24311(12) 0.10282(11) 0.67164(11) 0.0194(2) Uani 1 1 d . . . . .
H5A H 0.289519 0.107603 0.571884 0.023 Uiso 1 1 calc R U . . .
H5B H 0.147573 0.070384 0.703640 0.023 Uiso 1 1 calc R U . . .
C14 C 0.75075(13) 0.25642(11) 0.38831(11) 0.0194(2) Uani 1 1 d . . . . .
H14 H 0.672248 0.211271 0.410710 0.023 Uiso 1 1 calc R U . . .
C23 C 0.55598(13) 0.60422(11) 0.77959(11) 0.0205(2) Uani 1 1 d . . . . .
H23 H 0.497337 0.690114 0.757665 0.025 Uiso 1 1 calc R U . . .
C21 C 0.71480(13) 0.45850(11) 0.90317(11) 0.0201(2) Uani 1 1 d . . . . .
H21 H 0.764291 0.444413 0.966318 0.024 Uiso 1 1 calc R U . . .
C16 C 0.95489(14) 0.35388(11) 0.22013(12) 0.0256(2) Uani 1 1 d . . . . .
H16 H 1.016106 0.374891 0.128015 0.031 Uiso 1 1 calc R U . . .
C9 C 0.12693(12) 0.23264(11) 0.86719(11) 0.0194(2) Uani 1 1 d . . . . .
H9A H 0.029196 0.202867 0.901865 0.023 Uiso 1 1 calc R U . . .
H9B H 0.099226 0.321176 0.893927 0.023 Uiso 1 1 calc R U . . .
C17 C 0.97937(14) 0.39029(11) 0.32122(12) 0.0253(2) Uani 1 1 d . . . . .
H17 H 1.057088 0.436423 0.298286 0.030 Uiso 1 1 calc R U . . .
C15 C 0.84138(14) 0.28697(12) 0.25324(11) 0.0249(2) Uani 1 1 d . . . . .
H15 H 0.825208 0.261805 0.183793 0.030 Uiso 1 1 calc R U . . .
B1 B 0.47047(13) 0.19467(11) 0.71908(11) 0.01274(19) Uani 1 1 d . . . . .

loop_
_atom_site_aniso_label
_atom_site_aniso_U_11
_atom_site_aniso_U_22
_atom_site_aniso_U_33
_atom_site_aniso_U_23
_atom_site_aniso_U_13
_atom_site_aniso_U_12
P1 0.01259(12) 0.01221(12) 0.01237(13) -0.00062(9) -0.00496(9) -0.00328(9)
C19 0.0146(4) 0.0159(4) 0.0131(4) -0.0013(3) -0.0036(4) -0.0067(4)
C1 0.0140(4) 0.0137(4) 0.0133(4) -0.0017(3) -0.0050(3) -0.0030(3)
C3 0.0152(4) 0.0155(4) 0.0143(4) -0.0016(3) -0.0061(4) -0.0016(3)
C2 0.0155(4) 0.0186(5) 0.0130(4) -0.0025(4) -0.0059(4) -0.0040(4)
C20 0.0165(5) 0.0202(5) 0.0168(5) 0.0003(4) -0.0066(4) -0.0073(4)
C24 0.0211(5) 0.0171(5) 0.0185(5) -0.0018(4) -0.0090(4) -0.0053(4)
C6 0.0166(5) 0.0163(5) 0.0198(5) -0.0028(4) -0.0078(4) -0.0053(4)
C4 0.0140(4) 0.0201(5) 0.0178(5) -0.0031(4) -0.0080(4) -0.0010(4)
C10 0.0158(4) 0.0127(4) 0.0185(5) -0.0009(4) -0.0063(4) -0.0028(4)
C12 0.0144(4) 0.0156(4) 0.0191(5) 0.0000(4) -0.0081(4) -0.0030(4)
C13 0.0146(4) 0.0137(4) 0.0140(4) -0.0005(3) -0.0038(4) -0.0019(3)
C11 0.0137(4) 0.0140(4) 0.0201(5) -0.0023(4) -0.0053(4) -0.0009(3)
C8 0.0144(4) 0.0233(5) 0.0131(4) -0.0012(4) -0.0031(4) -0.0052(4)
C18 0.0188(5) 0.0190(5) 0.0205(5) -0.0043(4) -0.0020(4) -0.0063(4)
C7 0.0162(5) 0.0206(5) 0.0201(5) 0.0018(4) -0.0062(4) -0.0079(4)
C22 0.0210(5) 0.0234(5) 0.0185(5) -0.0068(4) -0.0019(4) -0.0120(4)
C5 0.0174(5) 0.0233(5) 0.0220(5) -0.0049(4) -0.0105(4) -0.0052(4)
C14 0.0188(5) 0.0220(5) 0.0159(5) -0.0011(4) -0.0063(4) -0.0044(4)
C23 0.0226(5) 0.0159(5) 0.0230(5) -0.0034(4) -0.0070(4) -0.0057(4)
C21 0.0200(5) 0.0284(6) 0.0163(5) -0.0028(4) -0.0062(4) -0.0121(4)
C16 0.0244(5) 0.0209(5) 0.0164(5) 0.0014(4) 0.0013(4) -0.0009(4)
C9 0.0131(4) 0.0243(5) 0.0182(5) -0.0040(4) -0.0044(4) -0.0022(4)
C17 0.0209(5) 0.0197(5) 0.0249(6) -0.0027(4) 0.0028(4) -0.0069(4)
C15 0.0263(6) 0.0283(6) 0.0149(5) -0.0021(4) -0.0068(4) -0.0018(5)
B1 0.0127(5) 0.0133(5) 0.0124(5) -0.0013(4) -0.0052(4) -0.0031(4)

loop_
_atom_type_symbol
_atom_type_description
_atom_type_scat_dispersion_real
_atom_type_scat_dispersion_imag
_atom_type_scat_source
C C 0.0033 0.0016 'International Tables Vol C Tables 4.2.6.8 and 6.1.1.4'
H H 0.0000 0.0000 'International Tables Vol C Tables 4.2.6.8 and 6.1.1.4'
B B 0.0013 0.0007 'International Tables Vol C Tables 4.2.6.8 and 6.1.1.4'
P P 0.1023 0.0942 'International Tables Vol C Tables 4.2.6.8 and 6.1.1.4'

loop_
_exptl_crystal_face_index_h
_exptl_crystal_face_index_k
_exptl_crystal_face_index_l
_exptl_crystal_face_perp_dist
-4.00 -2.00 -1.00 0.0180
-4.00 -1.00 -1.00 0.0160
-3.00 -2.00 -1.00 0.0300
0.00 1.00 4.00 0.0670
0.00 4.00 1.00 0.0160
0.00 -4.00 -1.00 0.0860
0.00 2.00 -1.00 0.0330
0.00 -2.00 1.00 0.1080
0.00 1.00 0.00 0.0070
0.00 -1.00 0.00 0.0930
1.00 -1.00 -4.00 0.1000
3.00 4.00 1.00 0.1040
3.00 1.00 -1.00 0.1320
4.00 2.00 1.00 0.1330

loop_
_geom_angle_atom_site_label_1
_geom_angle_atom_site_label_2
_geom_angle_atom_site_label_3
_geom_angle
_geom_angle_site_symmetry_1
_geom_angle_site_symmetry_3
_geom_angle_publ_flag
C19 P1 C12 108.08(5) . . ?
C19 P1 C13 103.49(5) . . ?
C19 P1 B1 115.04(5) . . ?
C12 P1 B1 106.00(5) . . ?
C13 P1 C12 103.38(5) . . ?
C13 P1 B1 119.87(5) . . ?
C20 C19 P1 123.18(8) . . ?
C20 C19 C24 119.42(9) . . ?
C24 C19 P1 117.40(7) . . ?
C6 C1 H1 107.3 . . ?
C6 C1 B1 105.34(8) . . ?
C10 C1 H1 107.3 . . ?
C10 C1 C6 112.13(8) . . ?
C10 C1 B1 116.96(8) . . ?
B1 C1 H1 107.3 . . ?
H3A C3 H3B 108.6 . . ?
C4 C3 H3A 110.4 . . ?
C4 C3 H3B 110.4 . . ?
C4 C3 B1 106.71(8) . . ?
B1 C3 H3A 110.4 . . ?
B1 C3 H3B 110.4 . . ?
H2A C2 H2B 108.5 . . ?
C8 C2 H2A 110.3 . . ?
C8 C2 H2B 110.3 . . ?
C8 C2 B1 107.20(8) . . ?
B1 C2 H2A 110.3 . . ?
B1 C2 H2B 110.3 . . ?
C19 C20 H20 120.0 . . ?
C21 C20 C19 120.07(10) . . ?
C21 C20 H20 120.0 . . ?
C19 C24 H24 120.0 . . ?
C23 C24 C19 120.02(10) . . ?
C23 C24 H24 120.0 . . ?
C1 C6 H6 108.7 . . ?
C7 C6 C1 112.07(8) . . ?
C7 C6 H6 108.7 . . ?
C7 C6 C5 108.55(8) . . ?
C5 C6 C1 110.04(8) . . ?
C5 C6 H6 108.7 . . ?
C3 C4 H4 109.2 . . ?
C5 C4 C3 109.95(8) . . ?
C5 C4 H4 109.2 . . ?
C9 C4 C3 110.21(8) . . ?
C9 C4 H4 109.2 . . ?
C9 C4 C5 109.10(9) . . ?
C1 C10 H10A 108.8 . . ?
C1 C10 H10B 108.8 . . ?
H10A C10 H10B 107.7 . . ?
C11 C10 C1 113.94(8) . . ?
C11 C10 H10A 108.8 . . ?
C11 C10 H10B 108.8 . . ?
P1 C12 H12A 109.7 . . ?
P1 C12 H12B 109.7 . . ?
H12A C12 H12B 108.2 . . ?
C11 C12 P1 109.71(7) . . ?
C11 C12 H12A 109.7 . . ?
C11 C12 H12B 109.7 . . ?
C18 C13 P1 119.99(8) . . ?
C14 C13 P1 120.65(8) . . ?
C14 C13 C18 119.25(10) . . ?
C10 C11 C12 112.78(8) . . ?
C10 C11 H11A 109.0 . . ?
C10 C11 H11B 109.0 . . ?
C12 C11 H11A 109.0 . . ?
C12 C11 H11B 109.0 . . ?
H11A C11 H11B 107.8 . . ?
C2 C8 H8 109.3 . . ?
C7 C8 C2 110.16(8) . . ?
C7 C8 H8 109.3 . . ?
C7 C8 C9 109.12(9) . . ?
C9 C8 C2 109.72(8) . . ?
C9 C8 H8 109.3 . . ?
C13 C18 H18 119.8 . . ?
C17 C18 C13 120.40(11) . . ?
C17 C18 H18 119.8 . . ?
C6 C7 H7A 109.5 . . ?
C6 C7 H7B 109.5 . . ?
C8 C7 C6 110.93(8) . . ?
C8 C7 H7A 109.5 . . ?
C8 C7 H7B 109.5 . . ?
H7A C7 H7B 108.0 . . ?
C23 C22 H22 120.0 . . ?
C21 C22 H22 120.0 . . ?
C21 C22 C23 119.93(10) . . ?
C6 C5 H5A 109.4 . . ?
C6 C5 H5B 109.4 . . ?
C4 C5 C6 111.26(8) . . ?
C4 C5 H5A 109.4 . . ?
C4 C5 H5B 109.4 . . ?
H5A C5 H5B 108.0 . . ?
C13 C14 H14 120.0 . . ?
C15 C14 C13 120.05(10) . . ?
C15 C14 H14 120.0 . . ?
C24 C23 H23 119.9 . . ?
C22 C23 C24 120.29(10) . . ?
C22 C23 H23 119.9 . . ?
C20 C21 H21 119.9 . . ?
C22 C21 C20 120.25(10) . . ?
C22 C21 H21 119.9 . . ?
C17 C16 H16 119.9 . . ?
C15 C16 H16 119.9 . . ?
C15 C16 C17 120.11(10) . . ?
C4 C9 C8 111.21(8) . . ?
C4 C9 H9A 109.4 . . ?
C4 C9 H9B 109.4 . . ?
C8 C9 H9A 109.4 . . ?
C8 C9 H9B 109.4 . . ?
H9A C9 H9B 108.0 . . ?
C18 C17 H17 120.0 . . ?
C16 C17 C18 120.04(11) . . ?
C16 C17 H17 120.0 . . ?
C14 C15 H15 119.9 . . ?
C16 C15 C14 120.15(11) . . ?
C16 C15 H15 119.9 . . ?
C1 B1 P1 106.75(6) . . ?
C3 B1 P1 115.66(7) . . ?
C3 B1 C1 109.83(8) . . ?
C3 B1 C2 108.96(8) . . ?
C2 B1 P1 105.40(6) . . ?
C2 B1 C1 110.10(8) . . ?

loop_
_geom_bond_atom_site_label_1
_geom_bond_atom_site_label_2
_geom_bond_distance
_geom_bond_site_symmetry_2
_geom_bond_publ_flag
P1 C19 1.8071(10) . ?
P1 C12 1.8184(10) . ?
P1 C13 1.8159(10) . ?
P1 B1 1.9613(11) . ?
C19 C20 1.3951(14) . ?
C19 C24 1.3983(14) . ?
C1 H1 1.0000 . ?
C1 C6 1.5455(13) . ?
C1 C10 1.5398(13) . ?
C1 B1 1.6401(14) . ?
C3 H3A 0.9900 . ?
C3 H3B 0.9900 . ?
C3 C4 1.5456(14) . ?
C3 B1 1.6267(14) . ?
C2 H2A 0.9900 . ?
C2 H2B 0.9900 . ?
C2 C8 1.5431(14) . ?
C2 B1 1.6354(14) . ?
C20 H20 0.9500 . ?
C20 C21 1.3924(15) . ?
C24 H24 0.9500 . ?
C24 C23 1.3896(14) . ?
C6 H6 1.0000 . ?
C6 C7 1.5381(15) . ?
C6 C5 1.5393(14) . ?
C4 H4 1.0000 . ?
C4 C5 1.5366(15) . ?
C4 C9 1.5360(15) . ?
C10 H10A 0.9900 . ?
C10 H10B 0.9900 . ?
C10 C11 1.5326(14) . ?
C12 H12A 0.9900 . ?
C12 H12B 0.9900 . ?
C12 C11 1.5382(14) . ?
C13 C18 1.3971(14) . ?
C13 C14 1.3950(14) . ?
C11 H11A 0.9900 . ?
C11 H11B 0.9900 . ?
C8 H8 1.0000 . ?
C8 C7 1.5371(15) . ?
C8 C9 1.5376(14) . ?
C18 H18 0.9500 . ?
C18 C17 1.3875(15) . ?
C7 H7A 0.9900 . ?
C7 H7B 0.9900 . ?
C22 H22 0.9500 . ?
C22 C23 1.3875(15) . ?
C22 C21 1.3851(16) . ?
C5 H5A 0.9900 . ?
C5 H5B 0.9900 . ?
C14 H14 0.9500 . ?
C14 C15 1.3947(15) . ?
C23 H23 0.9500 . ?
C21 H21 0.9500 . ?
C16 H16 0.9500 . ?
C16 C17 1.3869(18) . ?
C16 C15 1.3847(18) . ?
C9 H9A 0.9900 . ?
C9 H9B 0.9900 . ?
C17 H17 0.9500 . ?
C15 H15 0.9500 . ?

loop_
_geom_torsion_atom_site_label_1
_geom_torsion_atom_site_label_2
_geom_torsion_atom_site_label_3
_geom_torsion_atom_site_label_4
_geom_torsion
_geom_torsion_site_symmetry_1
_geom_torsion_site_symmetry_2
_geom_torsion_site_symmetry_3
_geom_torsion_site_symmetry_4
_geom_torsion_publ_flag
P1 C19 C20 C21 178.75(8) . . . . ?
P1 C19 C24 C23 -178.33(8) . . . . ?
P1 C12 C11 C10 -64.26(10) . . . . ?
P1 C13 C18 C17 176.16(8) . . . . ?
P1 C13 C14 C15 -175.67(8) . . . . ?
C19 P1 C12 C11 174.96(7) . . . . ?
C19 P1 C13 C18 33.16(9) . . . . ?
C19 P1 C13 C14 -150.71(8) . . . . ?
C19 C20 C21 C22 -0.27(16) . . . . ?
C19 C24 C23 C22 -0.63(16) . . . . ?
C1 C6 C7 C8 62.59(11) . . . . ?
C1 C6 C5 C4 -63.97(11) . . . . ?
C1 C10 C11 C12 67.71(11) . . . . ?
C3 C4 C5 C6 62.52(11) . . . . ?
C3 C4 C9 C8 -62.93(11) . . . . ?
C2 C8 C7 C6 -61.55(11) . . . . ?
C2 C8 C9 C4 62.55(11) . . . . ?
C20 C19 C24 C23 1.21(15) . . . . ?
C24 C19 C20 C21 -0.77(15) . . . . ?
C6 C1 C10 C11 177.95(8) . . . . ?
C6 C1 B1 P1 172.85(6) . . . . ?
C6 C1 B1 C3 -61.05(10) . . . . ?
C6 C1 B1 C2 58.93(10) . . . . ?
C4 C3 B1 P1 -178.57(7) . . . . ?
C4 C3 B1 C1 60.56(10) . . . . ?
C4 C3 B1 C2 -60.12(10) . . . . ?
C10 C1 C6 C7 68.62(11) . . . . ?
C10 C1 C6 C5 -170.50(8) . . . . ?
C10 C1 B1 P1 47.55(10) . . . . ?
C10 C1 B1 C3 173.65(8) . . . . ?
C10 C1 B1 C2 -66.36(10) . . . . ?
C12 P1 C19 C20 -5.73(10) . . . . ?
C12 P1 C19 C24 173.79(8) . . . . ?
C12 P1 C13 C18 -79.48(9) . . . . ?
C12 P1 C13 C14 96.65(9) . . . . ?
C13 P1 C19 C20 -114.92(9) . . . . ?
C13 P1 C19 C24 64.61(9) . . . . ?
C13 P1 C12 C11 -75.78(8) . . . . ?
C13 C18 C17 C16 -0.31(17) . . . . ?
C13 C14 C15 C16 -0.62(17) . . . . ?
C8 C2 B1 P1 -174.93(7) . . . . ?
C8 C2 B1 C1 -60.16(10) . . . . ?
C8 C2 B1 C3 60.35(10) . . . . ?
C18 C13 C14 C15 0.49(16) . . . . ?
C7 C6 C5 C4 59.00(11) . . . . ?
C7 C8 C9 C4 -58.24(11) . . . . ?
C5 C6 C7 C8 -59.16(10) . . . . ?
C5 C4 C9 C8 57.88(11) . . . . ?
C14 C13 C18 C17 -0.02(16) . . . . ?
C23 C22 C21 C20 0.86(16) . . . . ?
C21 C22 C23 C24 -0.41(16) . . . . ?
C9 C4 C5 C6 -58.46(11) . . . . ?
C9 C8 C7 C6 58.96(10) . . . . ?
C17 C16 C15 C14 0.28(17) . . . . ?
C15 C16 C17 C18 0.18(17) . . . . ?
B1 P1 C19 C20 112.45(9) . . . . ?
B1 P1 C19 C24 -68.02(9) . . . . ?
B1 P1 C12 C11 51.14(8) . . . . ?
B1 P1 C13 C18 162.92(8) . . . . ?
B1 P1 C13 C14 -20.95(10) . . . . ?
B1 C1 C6 C7 -59.63(10) . . . . ?
B1 C1 C6 C5 61.26(10) . . . . ?
B1 C1 C10 C11 -60.23(11) . . . . ?
B1 C3 C4 C5 -59.64(10) . . . . ?
B1 C3 C4 C9 60.66(10) . . . . ?
B1 C2 C8 C7 59.84(10) . . . . ?
B1 C2 C8 C9 -60.30(10) . . . . ?
